data_2023341
loop_
_publ_author_name
'Ben, Anna'
'Ch\;eci\'nska, Lilianna'

_publ_section_title
;
 Crystal structure of luliconazole
;
_journal_coeditor_code VM2310
_journal_issue 1
_journal_name_full 'Acta Crystallographica Section E Crystallographic Communications'
_journal_page_first 24
_journal_page_last 28
_journal_paper_doi 10.1107/S2056989024011812
_journal_volume 81
_journal_year 2025
_chemical_formula_iupac 'C14 H9 Cl2 N3 S2'
_chemical_formula_moiety 'C14 H9 Cl2 N3 S2'
_chemical_formula_sum 'C14 H9 Cl2 N3 S2'
_chemical_formula_weight 354.26
_chemical_name_common
;
Luliconazole
;
_chemical_name_systematic
(<i>E</i>)-[(4<i>R</i>)-4-(2,4-Dichlorophenyl)-1,3-dithiolan-2-ylidene](1<i>H</i>-imidazol-1-yl)acetonitrile
_space_group_crystal_system monoclinic
_space_group_IT_number 4
_space_group_name_Hall 'P 2yb'
_space_group_name_H-M_alt 'P 1 21 1'
_atom_sites_solution_hydrogens geom
_atom_sites_solution_primary direct
_audit_creation_method SHELXL-2019/2
_cell_angle_alpha 90
_cell_angle_beta 95.7780(10)
_cell_angle_gamma 90
_cell_formula_units_Z 2
_cell_length_a 9.01360(10)
_cell_length_b 8.15610(10)
_cell_length_c 10.87180(10)
_cell_measurement_reflns_used 12732
_cell_measurement_temperature 294(2)
_cell_measurement_theta_max 76.5520
_cell_measurement_theta_min 4.0620
_cell_volume 795.189(15)
_computing_cell_refinement
;
CrysAlisPro 1.171.42.88a (Rigaku OD, 2023)
;
_computing_data_collection
;
CrysAlisPro 1.171.42.88a (Rigaku OD, 2023)
;
_computing_data_reduction
;
CrysAlisPro 1.171.42.88a (Rigaku OD, 2023)
;
_computing_molecular_graphics
;
Mercury (Macrae <i>et al.</i>,  2020) and PLATON (Spek, 2020)
;
_computing_publication_material
;
publCIF (Westrip, 2010)
;
_computing_structure_refinement
;
<i>SHELXL2019/2</i> (Sheldrick, 2015b)
;
_computing_structure_solution
;
<i>SHELXT</i> (Sheldrick, 2015a)
;
_diffrn_ambient_temperature 294(2)
_diffrn_detector 'Hybrid Pixel Array Detector'
_diffrn_detector_area_resol_mean 10.0000
_diffrn_measured_fraction_theta_full 0.998
_diffrn_measured_fraction_theta_max 0.960
_diffrn_measurement_device 'four-circle diffractometer'
_diffrn_measurement_device_type 'XtaLAB Synergy, Dualflex, HyPix'
_diffrn_measurement_method '\w scans'
_diffrn_radiation_monochromator mirror
_diffrn_radiation_probe x-ray
_diffrn_radiation_type 'Cu K\a'
_diffrn_radiation_wavelength 1.54184
_diffrn_reflns_av_R_equivalents 0.0259
_diffrn_reflns_av_unetI/netI 0.0157
_diffrn_reflns_limit_h_max 10
_diffrn_reflns_limit_h_min -11
_diffrn_reflns_limit_k_max 10
_diffrn_reflns_limit_k_min -9
_diffrn_reflns_limit_l_max 13
_diffrn_reflns_limit_l_min -13
_diffrn_reflns_number 14902
_diffrn_reflns_theta_full 67.684
_diffrn_reflns_theta_max 77.156
_diffrn_reflns_theta_min 4.087
_diffrn_source 'micro-focus sealed X-ray tube'
_exptl_absorpt_coefficient_mu 6.087
_exptl_absorpt_correction_T_max 0.787
_exptl_absorpt_correction_T_min 0.167
_exptl_absorpt_correction_type gaussian
_exptl_absorpt_process_details
;
(CrysAlisPro; Rigaku OD, 2023)
;
_exptl_crystal_colour colourless
_exptl_crystal_density_diffrn 1.480
_exptl_crystal_description prism
_exptl_crystal_F_000 360
_exptl_crystal_size_max 0.200
_exptl_crystal_size_mid 0.070
_exptl_crystal_size_min 0.030
_refine_diff_density_max 0.148
_refine_diff_density_min -0.190
_refine_ls_abs_structure_details
;
Flack <i>x</i> determined using 1322 quotients
[(<i>I</i>^+^)-(<i>I</i>^-^)]/[(<i>I</i>^+^)+(<i>I</i>^-^)]
(Parsons <i>et al.</i>,  2013)
;
_refine_ls_abs_structure_Flack -0.010(6)
_refine_ls_extinction_method none
_refine_ls_goodness_of_fit_ref 1.065
_refine_ls_hydrogen_treatment constr
_refine_ls_matrix_type full
_refine_ls_number_parameters 238
_refine_ls_number_reflns 3132
_refine_ls_number_restraints 295
_refine_ls_restrained_S_all 1.110
_refine_ls_R_factor_all 0.0256
_refine_ls_R_factor_gt 0.0249
_refine_ls_shift/su_max 0.001
_refine_ls_shift/su_mean 0.000
_refine_ls_structure_factor_coef Fsqd
_refine_ls_weighting_details 'w=1/[\s^2^(Fo^2^)+(0.0399P)^2^+0.0887P] where P=(Fo^2^+2Fc^2^)/3'
_refine_ls_weighting_scheme calc
_refine_ls_wR_factor_gt 0.0688
_refine_ls_wR_factor_ref 0.0693
_reflns_number_gt 3031
_reflns_number_total 3132
_reflns_threshold_expression 'I > 2\s(I)'
_cod_data_source_file vm2310.cif
_cod_data_source_block I
_cod_original_sg_symbol_H-M 'P 21'
_cod_database_code 2023341
_shelx_space_group_comment
;
The symmetry employed for this shelxl refinement is uniquely defined
by the following loop, which should always be used as a source of
symmetry information in preference to the above space-group names.
They are only intended as comments.
;
_shelx_estimated_absorpt_t_min 0.376
_shelx_estimated_absorpt_t_max 0.838

loop_
_space_group_symop_operation_xyz
'x, y, z'
'-x, y+1/2, -z'

loop_
_atom_site_type_symbol
_atom_site_label
_atom_site_fract_x
_atom_site_fract_y
_atom_site_fract_z
_atom_site_U_iso_or_equiv
_atom_site_adp_type
_atom_site_calc_flag
_atom_site_occupancy
_atom_site_disorder_assembly
_atom_site_disorder_group
Cl Cl1A 0.7112(8) 0.3287(9) 1.1135(7) 0.0901(16) Uani d 0.5 A 1
Cl Cl2A 1.2841(5) 0.2715(10) 1.0208(5) 0.0882(15) Uani d 0.5 A 1
Cl Cl1B 0.7057(9) 0.2672(10) 1.1114(7) 0.114(3) Uani d 0.5 B 2
Cl Cl2B 1.2743(5) 0.3102(11) 1.0307(6) 0.105(2) Uani d 0.5 B 2
S S1 0.39907(7) 0.21429(7) 0.66512(6) 0.05387(17) Uani d 1 . .
S S2 0.59952(8) 0.49155(9) 0.73496(7) 0.0642(2) Uani d 1 . .
N N1 0.4012(3) 0.8370(3) 0.6007(3) 0.0670(6) Uani d 1 . .
N N2 0.2121(2) 0.4772(3) 0.51520(18) 0.0454(4) Uani d 1 . .
N N3 0.0737(3) 0.3647(3) 0.3584(2) 0.0658(7) Uani d 1 . .
C C1 0.3416(2) 0.5289(3) 0.5913(2) 0.0436(5) Uani d 1 . .
C C2 0.3726(3) 0.6999(3) 0.5944(2) 0.0488(5) Uani d 1 . .
C C3 0.2085(3) 0.3786(3) 0.4141(2) 0.0531(6) Uani d 1 . .
H H3 0.291839 0.327232 0.387726 0.064 Uiso calc 1 . .
C C4 -0.0127(3) 0.4596(4) 0.4260(3) 0.0724(9) Uani d 1 . .
H H4 -0.114889 0.473964 0.407721 0.087 Uiso calc 1 . .
C C5 0.0686(3) 0.5297(4) 0.5224(3) 0.0615(7) Uani d 1 . .
H H5 0.034806 0.599083 0.581389 0.074 Uiso calc 1 . .
C C6 0.4336(3) 0.4234(3) 0.6568(2) 0.0454(5) Uani d 1 . .
C C7 0.5759(3) 0.1646(4) 0.7514(3) 0.0624(7) Uani d 1 . .
H H7A 0.564313 0.069235 0.802923 0.075 Uiso calc 1 . .
H H7B 0.649020 0.138719 0.694683 0.075 Uiso calc 1 . .
C C8 0.6294(3) 0.3087(4) 0.8315(2) 0.0559(6) Uani d 1 . .
H H8 0.566602 0.317007 0.899744 0.067 Uiso calc 1 C 1
C C9A 0.7953(5) 0.2935(9) 0.8872(7) 0.0553(13) Uani d 0.5 A 1
C C10A 0.8435(7) 0.3149(11) 1.0117(7) 0.0556(14) Uani d 0.5 A 1
C C11A 0.9949(8) 0.3097(11) 1.0515(5) 0.0628(14) Uani d 0.5 A 1
H H11A 1.027154 0.324001 1.134743 0.075 Uiso calc 0.5 A 1
C C12A 1.0981(5) 0.2832(9) 0.9668(7) 0.0683(14) Uani d 0.5 A 1
C C13A 1.0499(6) 0.2618(8) 0.8423(6) 0.0619(14) Uani d 0.5 A 1
H H13A 1.118888 0.244023 0.785627 0.074 Uiso calc 0.5 A 1
C C14A 0.8985(7) 0.2670(7) 0.8025(5) 0.0579(14) Uani d 0.5 A 1
H H14A 0.866205 0.252683 0.719235 0.069 Uiso calc 0.5 A 1
C C9B 0.7923(5) 0.3066(9) 0.8760(7) 0.0528(13) Uani d 0.5 B 2
C C10B 0.8287(7) 0.2829(11) 1.0020(7) 0.0566(14) Uani d 0.5 B 2
C C11B 0.9773(8) 0.2807(11) 1.0507(5) 0.0646(14) Uani d 0.5 B 2
H H11B 1.001705 0.264790 1.135003 0.077 Uiso calc 0.5 B 2
C C12B 1.0895(5) 0.3021(9) 0.9733(7) 0.0632(13) Uani d 0.5 B 2
C C13B 1.0531(6) 0.3258(8) 0.8473(7) 0.0648(14) Uani d 0.5 B 2
H H13B 1.128176 0.340176 0.795514 0.078 Uiso calc 0.5 B 2
C C14B 0.9045(7) 0.3281(8) 0.7986(5) 0.0602(14) Uani d 0.5 B 2
H H14B 0.880120 0.343952 0.714286 0.072 Uiso calc 0.5 B 2

loop_
_atom_site_aniso_label
_atom_site_aniso_U_11
_atom_site_aniso_U_22
_atom_site_aniso_U_33
_atom_site_aniso_U_12
_atom_site_aniso_U_13
_atom_site_aniso_U_23
Cl1A 0.0641(16) 0.161(4) 0.0466(17) 0.009(2) 0.0115(11) -0.013(2)
Cl2A 0.0450(13) 0.138(4) 0.0786(16) 0.0186(15) -0.0057(10) 0.023(2)
Cl1B 0.0780(18) 0.213(7) 0.051(2) -0.003(3) 0.0122(15) 0.034(3)
Cl2B 0.0491(16) 0.142(4) 0.116(3) 0.0239(15) -0.0284(15) -0.0304(19)
S1 0.0493(3) 0.0458(3) 0.0639(4) -0.0038(3) -0.0072(3) 0.0024(3)
S2 0.0528(3) 0.0561(4) 0.0776(5) -0.0055(3) -0.0234(3) -0.0048(3)
N1 0.0606(14) 0.0490(14) 0.0923(18) -0.0040(11) 0.0118(12) -0.0051(13)
N2 0.0347(9) 0.0481(11) 0.0521(10) -0.0016(8) -0.0012(7) -0.0022(9)
N3 0.0610(14) 0.0669(16) 0.0645(13) -0.0120(12) -0.0180(11) 0.0023(11)
C1 0.0375(11) 0.0453(12) 0.0470(11) -0.0013(9) -0.0008(9) -0.0052(9)
C2 0.0405(11) 0.0481(14) 0.0571(13) 0.0033(10) 0.0020(9) -0.0043(11)
C3 0.0491(13) 0.0576(15) 0.0515(13) -0.0072(11) -0.0005(10) -0.0060(11)
C4 0.0409(13) 0.0672(19) 0.104(2) -0.0011(13) -0.0176(14) 0.0105(17)
C5 0.0413(13) 0.0551(15) 0.087(2) 0.0060(11) 0.0015(13) -0.0022(13)
C6 0.0436(12) 0.0457(12) 0.0461(12) -0.0020(10) -0.0004(9) -0.0065(10)
C7 0.0556(15) 0.0583(17) 0.0700(18) 0.0077(12) -0.0101(13) 0.0066(13)
C8 0.0441(12) 0.0763(18) 0.0460(11) 0.0081(13) -0.0016(9) 0.0004(13)
C9A 0.047(2) 0.077(3) 0.042(2) 0.006(2) 0.002(2) 0.003(2)
C10A 0.050(2) 0.076(3) 0.039(2) -0.001(2) -0.005(2) -0.003(2)
C11A 0.051(2) 0.086(3) 0.047(2) 0.002(2) -0.013(2) -0.001(2)
C12A 0.053(2) 0.089(3) 0.061(2) 0.009(2) -0.005(2) 0.003(2)
C13A 0.048(2) 0.081(3) 0.057(2) 0.013(2) 0.0042(19) -0.002(3)
C14A 0.050(2) 0.078(3) 0.045(2) 0.008(2) 0.0013(18) 0.001(2)
C9B 0.046(2) 0.075(3) 0.035(2) 0.011(2) -0.0074(19) 0.004(2)
C10B 0.050(2) 0.079(3) 0.040(2) -0.001(2) -0.002(2) -0.004(2)
C11B 0.055(3) 0.088(3) 0.048(2) 0.000(2) -0.006(2) 0.005(2)
C12B 0.042(2) 0.087(3) 0.058(2) 0.016(2) -0.006(2) 0.001(2)
C13B 0.049(2) 0.085(3) 0.060(2) 0.010(3) 0.005(2) -0.001(3)
C14B 0.052(2) 0.080(3) 0.048(2) 0.008(3) 0.0025(19) 0.006(3)

loop_
_atom_type_symbol
_atom_type_description
_atom_type_scat_dispersion_real
_atom_type_scat_dispersion_imag
_atom_type_scat_source
C C 0.0181 0.0091 'International Tables Vol C Tables 4.2.6.8 and 6.1.1.4'
H H 0.0000 0.0000 'International Tables Vol C Tables 4.2.6.8 and 6.1.1.4'
Cl Cl 0.3639 0.7018 'International Tables Vol C Tables 4.2.6.8 and 6.1.1.4'
N N 0.0311 0.0180 'International Tables Vol C Tables 4.2.6.8 and 6.1.1.4'
S S 0.3331 0.5567 'International Tables Vol C Tables 4.2.6.8 and 6.1.1.4'

loop_
_geom_angle_atom_site_label_1
_geom_angle_atom_site_label_2
_geom_angle_atom_site_label_3
_geom_angle_site_symmetry_1
_geom_angle_site_symmetry_3
_geom_angle
_geom_angle_publ_flag
C6 S1 C7 . . 95.38(13) ?
C6 S2 C8 . . 95.13(12) ?
C3 N2 C5 . . 106.5(2) ?
C3 N2 C1 . . 126.6(2) ?
C5 N2 C1 . . 126.6(2) ?
C3 N3 C4 . . 104.8(2) ?
C6 C1 C2 . . 120.3(2) ?
C6 C1 N2 . . 122.8(2) ?
C2 C1 N2 . . 116.8(2) ?
N1 C2 C1 . . 177.5(3) ?
N3 C3 N2 . . 111.8(2) ?
N3 C3 H3 . . 124.1 ?
N2 C3 H3 . . 124.1 ?
C5 C4 N3 . . 111.4(2) ?
C5 C4 H4 . . 124.3 ?
N3 C4 H4 . . 124.3 ?
C4 C5 N2 . . 105.4(3) ?
C4 C5 H5 . . 127.3 ?
N2 C5 H5 . . 127.3 ?
C1 C6 S2 . . 120.55(19) ?
C1 C6 S1 . . 123.39(19) ?
S2 C6 S1 . . 116.03(14) ?
C8 C7 S1 . . 109.7(2) ?
C8 C7 H7A . . 109.7 ?
S1 C7 H7A . . 109.7 ?
C8 C7 H7B . . 109.7 ?
S1 C7 H7B . . 109.7 ?
H7A C7 H7B . . 108.2 ?
C9B C8 C7 . . 115.0(4) ?
C7 C8 C9A . . 113.5(3) ?
C9B C8 S2 . . 106.1(3) ?
C7 C8 S2 . . 106.49(17) ?
C9A C8 S2 . . 111.6(3) ?
C7 C8 H8 . . 108.4 ?
C9A C8 H8 . . 108.4 ?
S2 C8 H8 . . 108.4 ?
C10A C9A C14A . . 120.0 ?
C10A C9A C8 . . 124.2(5) ?
C14A C9A C8 . . 115.7(5) ?
C11A C10A C9A . . 120.0 ?
C11A C10A Cl1A . . 121.8(6) ?
C9A C10A Cl1A . . 117.9(5) ?
C10A C11A C12A . . 120.0 ?
C10A C11A H11A . . 120.0 ?
C12A C11A H11A . . 120.0 ?
C13A C12A C11A . . 120.0 ?
C13A C12A Cl2A . . 121.5(5) ?
C11A C12A Cl2A . . 118.4(5) ?
C12A C13A C14A . . 120.0 ?
C12A C13A H13A . . 120.0 ?
C14A C13A H13A . . 120.0 ?
C13A C14A C9A . . 120.0 ?
C13A C14A H14A . . 120.0 ?
C9A C14A H14A . . 120.0 ?
C10B C9B C14B . . 120.0 ?
C10B C9B C8 . . 116.5(5) ?
C14B C9B C8 . . 123.5(5) ?
C11B C10B C9B . . 120.0 ?
C11B C10B Cl1B . . 113.7(6) ?
C9B C10B Cl1B . . 126.2(6) ?
C10B C11B C12B . . 120.0 ?
C10B C11B H11B . . 120.0 ?
C12B C11B H11B . . 120.0 ?
C11B C12B C13B . . 120.0 ?
C11B C12B Cl2B . . 121.5(5) ?
C13B C12B Cl2B . . 118.4(5) ?
C14B C13B C12B . . 120.0 ?
C14B C13B H13B . . 120.0 ?
C12B C13B H13B . . 120.0 ?
C13B C14B C9B . . 120.0 ?
C13B C14B H14B . . 120.0 ?
C9B C14B H14B . . 120.0 ?

loop_
_geom_bond_atom_site_label_1
_geom_bond_atom_site_label_2
_geom_bond_site_symmetry_2
_geom_bond_distance
_geom_bond_publ_flag
Cl1A C10A . 1.711(3) ?
Cl2A C12A . 1.722(3) ?
Cl1B C10B . 1.710(3) ?
Cl2B C12B . 1.720(3) ?
S1 C6 . 1.737(3) ?
S1 C7 . 1.812(3) ?
S2 C6 . 1.736(2) ?
S2 C8 . 1.828(3) ?
N1 C2 . 1.148(4) ?
N2 C3 . 1.360(3) ?
N2 C5 . 1.371(3) ?
N2 C1 . 1.425(3) ?
N3 C3 . 1.306(3) ?
N3 C4 . 1.364(4) ?
C1 C6 . 1.348(3) ?
C1 C2 . 1.422(4) ?
C3 H3 . 0.9300 ?
C4 C5 . 1.344(4) ?
C4 H4 . 0.9300 ?
C5 H5 . 0.9300 ?
C7 C8 . 1.512(4) ?
C7 H7A . 0.9700 ?
C7 H7B . 0.9700 ?
C8 C9B . 1.499(5) ?
C8 C9A . 1.561(5) ?
C8 H8 . 0.9800 ?
C9A C10A . 1.3900 ?
C9A C14A . 1.3900 ?
C10A C11A . 1.3900 ?
C11A C12A . 1.3900 ?
C11A H11A . 0.9300 ?
C12A C13A . 1.3900 ?
C13A C14A . 1.3900 ?
C13A H13A . 0.9300 ?
C14A H14A . 0.9300 ?
C9B C10B . 1.3900 ?
C9B C14B . 1.3900 ?
C10B C11B . 1.3900 ?
C11B C12B . 1.3900 ?
C11B H11B . 0.9300 ?
C12B C13B . 1.3900 ?
C13B C14B . 1.3900 ?
C13B H13B . 0.9300 ?
C14B H14B . 0.9300 ?

loop_
_geom_hbond_atom_site_label_D
_geom_hbond_atom_site_label_H
_geom_hbond_atom_site_label_A
_geom_hbond_site_symmetry_A
_geom_hbond_distance_DH
_geom_hbond_distance_HA
_geom_hbond_distance_DA
_geom_hbond_angle_DHA
_geom_hbond_publ_flag
C5 H5 N3 2_556 0.93 2.49 3.335(4) 151 yes
C11A H11A N3 1_656 0.93 2.45 3.371(6) 172 yes
C11B H11B N3 1_656 0.93 2.58 3.440(6) 154 yes

loop_
_geom_torsion_atom_site_label_1
_geom_torsion_atom_site_label_2
_geom_torsion_atom_site_label_3
_geom_torsion_atom_site_label_4
_geom_torsion_site_symmetry_1
_geom_torsion_site_symmetry_2
_geom_torsion_site_symmetry_3
_geom_torsion_site_symmetry_4
_geom_torsion
_geom_torsion_publ_flag
C3 N2 C1 C6 . . . . -62.6(4) ?
C5 N2 C1 C6 . . . . 124.2(3) ?
C3 N2 C1 C2 . . . . 116.4(3) ?
C5 N2 C1 C2 . . . . -56.8(4) ?
C4 N3 C3 N2 . . . . 0.6(3) ?
C5 N2 C3 N3 . . . . -0.5(3) ?
C1 N2 C3 N3 . . . . -174.8(2) ?
C3 N3 C4 C5 . . . . -0.4(4) ?
N3 C4 C5 N2 . . . . 0.1(4) ?
C3 N2 C5 C4 . . . . 0.2(3) ?
C1 N2 C5 C4 . . . . 174.5(3) ?
C2 C1 C6 S2 . . . . -5.7(3) ?
N2 C1 C6 S2 . . . . 173.31(18) ?
C2 C1 C6 S1 . . . . 176.36(19) ?
N2 C1 C6 S1 . . . . -4.7(3) ?
C8 S2 C6 C1 . . . . 164.4(2) ?
C8 S2 C6 S1 . . . . -17.54(17) ?
C7 S1 C6 C1 . . . . 174.3(2) ?
C7 S1 C6 S2 . . . . -3.76(18) ?
C6 S1 C7 C8 . . . . 29.9(2) ?
S1 C7 C8 C9B . . . . -161.5(4) ?
S1 C7 C8 C9A . . . . -167.4(4) ?
S1 C7 C8 S2 . . . . -44.3(2) ?
C6 S2 C8 C9B . . . . 159.7(3) ?
C6 S2 C8 C7 . . . . 36.8(2) ?
C6 S2 C8 C9A . . . . 161.1(3) ?
C7 C8 C9A C10A . . . . -129.6(4) ?
S2 C8 C9A C10A . . . . 110.0(4) ?
C7 C8 C9A C14A . . . . 54.5(5) ?
S2 C8 C9A C14A . . . . -65.9(5) ?
C14A C9A C10A C11A . . . . 0.0 ?
C8 C9A C10A C11A . . . . -175.7(6) ?
C14A C9A C10A Cl1A . . . . -174.2(7) ?
C8 C9A C10A Cl1A . . . . 10.0(6) ?
C9A C10A C11A C12A . . . . 0.0 ?
Cl1A C10A C11A C12A . . . . 174.0(7) ?
C10A C11A C12A C13A . . . . 0.0 ?
C10A C11A C12A Cl2A . . . . -178.1(6) ?
C11A C12A C13A C14A . . . . 0.0 ?
Cl2A C12A C13A C14A . . . . 178.0(6) ?
C12A C13A C14A C9A . . . . 0.0 ?
C10A C9A C14A C13A . . . . 0.0 ?
C8 C9A C14A C13A . . . . 176.1(6) ?
C7 C8 C9B C10B . . . . -111.8(4) ?
S2 C8 C9B C10B . . . . 130.8(3) ?
C7 C8 C9B C14B . . . . 68.7(6) ?
S2 C8 C9B C14B . . . . -48.7(5) ?
C14B C9B C10B C11B . . . . 0.0 ?
C8 C9B C10B C11B . . . . -179.5(6) ?
C14B C9B C10B Cl1B . . . . 175.7(7) ?
C8 C9B C10B Cl1B . . . . -3.8(7) ?
C9B C10B C11B C12B . . . . 0.0 ?
Cl1B C10B C11B C12B . . . . -176.2(7) ?
C10B C11B C12B C13B . . . . 0.0 ?
C10B C11B C12B Cl2B . . . . 176.8(7) ?
C11B C12B C13B C14B . . . . 0.0 ?
Cl2B C12B C13B C14B . . . . -176.9(6) ?
C12B C13B C14B C9B . . . . 0.0 ?
C10B C9B C14B C13B . . . . 0.0 ?
C8 C9B C14B C13B . . . . 179.5(6) ?
